data_1510637
loop_
_publ_author_name
'Wulff, M.'
'Krebs, B.'
'Hammerschmidt, A.'
'Doech, M.'

_publ_section_title
;
 Ba B2 S4 : das erste nicht-oxidische Chalkogenoborat mit trigonal-planar
 und tetraedrisch koordiniertem Bor
;
_journal_name_full 'Zeitschrift fuer Anorganische und Allgemeine Chemie'
_journal_page_first 2637
_journal_page_last 2640
_journal_paper_doi 10.1002/1521-3749(200212)628:12<2637::AID-ZAAC2637>3.0.CO;2-0
_journal_volume 628
_journal_year 2002
_chemical_formula_sum 'B2 Ba S4'
_chemical_name_systematic 'Ba (B2 S4)'
_space_group_IT_number 9
_symmetry_space_group_name_Hall 'C -2yc'
_symmetry_space_group_name_H-M 'C 1 c 1'
_cell_angle_alpha 90
_cell_angle_beta 110.961
_cell_angle_gamma 90
_cell_formula_units_Z 4
_cell_length_a 6.6465
_cell_length_b 15.6995
_cell_length_c 6.0306
_cell_volume 587.631
_citation_journal_id_ASTM ZAACAB
_cod_data_source_file boron_12.cif
_cod_data_source_block B2Ba1S4
_cod_original_cell_volume 587.6307
_cod_original_formula_sum 'B2 Ba1 S4'
_cod_database_code 1510637

loop_
_symmetry_equiv_pos_as_xyz
x,y,z
x,-y,z+1/2
x+1/2,y+1/2,z
x+1/2,-y+1/2,z+1/2

loop_
_atom_site_label
_atom_site_type_symbol
_atom_site_fract_x
_atom_site_fract_y
_atom_site_fract_z
_atom_site_occupancy
_atom_site_U_iso_or_equiv
S1 S-2 0.7928 0.48576 0.24226 1 0.0
B1 B+3 0.735 0.1337 0.3722 1 0.0
B2 B+3 0.9716 0.4799 0.0581 1 0.0
S2 S-2 0.0629 0.36328 0.0488 1 0.0
Ba1 Ba+2 0.54874 0.3463 0.46562 1 0.0
S4 S-2 0.23332 0.45198 0.6695 1 0.0
S3 S-2 0.93104 0.2159 0.4256 1 0.0
